data_4001866
loop_
_publ_author_name
'Fulfer, Bradford W.'
'McAlpin, Jacob D.'
'Engelkemier, Joshua'
'McCandless, Gregory T.'
'Prestigiacomo, Joseph'
'Stadler, Shane'
'Fredrickson, Daniel C.'
'Chan, Julia Y.'

_publ_section_title
;
 Filling in the Holes: Structural and Magnetic Properties of the Chemical
 Pressure Stabilized LnMnxGa3(Ln = Ho--Tm;x&lt; 0.15)
;
_journal_issue 2
_journal_name_full 'Chemistry of Materials'
_journal_page_first 1170
_journal_paper_doi 10.1021/cm4035424
_journal_volume 26
_journal_year 2014
_chemical_formula_sum 'Ga3 Ho Mn0.152'
_chemical_formula_weight 382.4
_chemical_name_systematic ' ?'
_space_group_IT_number 221
_symmetry_cell_setting cubic
_symmetry_Int_Tables_number 221
_symmetry_space_group_name_Hall '-P 4 2 3'
_symmetry_space_group_name_H-M 'P m -3 m'
_cell_angle_alpha 90
_cell_angle_beta 90
_cell_angle_gamma 90
_cell_formula_units_Z 1
_cell_length_a 4.25160(10)
_cell_length_b 4.25160(10)
_cell_length_c 4.25160(10)
_cell_measurement_temperature 293
_cell_volume 76.852(3)
_diffrn_ambient_temperature 293
_diffrn_measured_fraction_theta_full 1
_diffrn_measured_fraction_theta_max 1
_diffrn_radiation_probe x-ray
_diffrn_radiation_source 'X-ray tube'
_diffrn_radiation_type 'Mo K\a'
_diffrn_radiation_wavelength 0.71073
_diffrn_reflns_av_R_equivalents 0.055
_diffrn_reflns_av_unetI/netI 0.0107
_diffrn_reflns_limit_h_max 6
_diffrn_reflns_limit_h_min -5
_diffrn_reflns_limit_k_max 5
_diffrn_reflns_limit_k_min -6
_diffrn_reflns_limit_l_max 6
_diffrn_reflns_limit_l_min -6
_diffrn_reflns_number 2870
_diffrn_reflns_theta_full 31.01
_diffrn_reflns_theta_max 31.01
_diffrn_reflns_theta_min 4.79
_exptl_absorpt_coefficient_mu 51.734
_exptl_absorpt_correction_T_max 0.6256
_exptl_absorpt_correction_T_min 0.1472
_exptl_absorpt_correction_type multi-scan
_exptl_crystal_density_diffrn 8.2607
_exptl_crystal_F_000 164
_exptl_crystal_size_max 0.06
_exptl_crystal_size_mid 0.06
_exptl_crystal_size_min 0.01
_refine_diff_density_max 0.50
_refine_diff_density_min -0.52
_refine_ls_extinction_coef 322(15)
_refine_ls_extinction_method 'B-C type 1 Gaussian isotropic (Becker & Coppens, 1974)'
_refine_ls_goodness_of_fit_gt 1.28
_refine_ls_goodness_of_fit_ref 1.28
_refine_ls_number_constraints 2
_refine_ls_number_parameters 8
_refine_ls_number_reflns 44
_refine_ls_number_restraints 0
_refine_ls_R_factor_all 0.0114
_refine_ls_R_factor_gt 0.0114
_refine_ls_shift/su_max 0.0014
_refine_ls_shift/su_mean 0.0004
_refine_ls_structure_factor_coef F
_refine_ls_weighting_details w=1/(\s^2^(F)+0.0001F^2^)
_refine_ls_weighting_scheme sigma
_refine_ls_wR_factor_gt 0.0129
_refine_ls_wR_factor_ref 0.0129
_reflns_number_gt 44
_reflns_number_total 44
_reflns_threshold_expression I>3\s(I)
_cod_data_source_file cm4035424_si_001.cif
_cod_data_source_block I
_cod_depositor_comments
;
The following automatic conversions were performed:

'_diffrn_radiation_probe' value 'X-ray' changed to 'x-ray' according
to
/usr/data/users/saulius/automatic-downloads/current/ACS/lib/dictionaries/cif_core.dic
dictionary named 'cif_core.dic' version 2.4.2 from 2011-04-26.

Automatic conversion script
Id: cif_fix_values 2281 2013-09-26 08:29:07Z andrius 
;
_cod_original_sg_symbol_Hall '-P 4;2;3'
_cod_original_formula_sum 'Ga3 Ho1 Mn0.152'
_cod_database_code 4001866

loop_
_symmetry_equiv_pos_site_id
_symmetry_equiv_pos_as_xyz
1 x,y,z
2 -x,-y,z
3 -x,y,-z
4 x,-y,-z
5 z,x,y
6 z,-x,-y
7 -z,-x,y
8 -z,x,-y
9 y,z,x
10 -y,z,-x
11 y,-z,-x
12 -y,-z,x
13 y,x,-z
14 -y,-x,-z
15 y,-x,z
16 -y,x,z
17 x,z,-y
18 -x,z,y
19 -x,-z,-y
20 x,-z,y
21 z,y,-x
22 z,-y,x
23 -z,y,x
24 -z,-y,-x
25 -x,-y,-z
26 x,y,-z
27 x,-y,z
28 -x,y,z
29 -z,-x,-y
30 -z,x,y
31 z,x,-y
32 z,-x,y
33 -y,-z,-x
34 y,-z,x
35 -y,z,x
36 y,z,-x
37 -y,-x,z
38 y,x,z
39 -y,x,-z
40 y,-x,-z
41 -x,-z,y
42 x,-z,-y
43 x,z,y
44 -x,z,-y
45 -z,-y,x
46 -z,y,-x
47 z,-y,-x
48 z,y,x

loop_
_atom_site_label
_atom_site_type_symbol
_atom_site_fract_x
_atom_site_fract_y
_atom_site_fract_z
_atom_site_adp_type
_atom_site_U_iso_or_equiv
_atom_site_site_symmetry_multiplicity
_atom_site_occupancy
_atom_site_calc_flag
Ho Ho 0 0 0 Uani 0.00788(13) 1 1 d
Ga Ga 0 0.5 0.5 Uiso 0.0090(3) 3 0.634(10) d
Ga' Ga 0.0804(18) 0.5 0.5 Uiso 0.0090(3) 6 0.183(5) d
Mn Mn 0.5 0.5 0.5 Uani 0.0062(17) 1 0.152(10) d

loop_
_atom_site_aniso_label
_atom_site_aniso_type_symbol
_atom_site_aniso_U_11
_atom_site_aniso_U_22
_atom_site_aniso_U_33
_atom_site_aniso_U_12
_atom_site_aniso_U_13
_atom_site_aniso_U_23
Ho Ho 0.0079(2) 0.0079(2) 0.0079(2) 0 0 0
Mn Mn 0.006(3) 0.006(3) 0.006(3) 0 0 0

loop_
_atom_type_symbol
_atom_type_scat_dispersion_real
_atom_type_scat_dispersion_imag
_atom_type_scat_source
Ga 0.2307 1.6083 'International Tables Vol C tables 4.2.6.8 and 6.1.1.1'
Ho -0.2175 4.6783 'International Tables Vol C tables 4.2.6.8 and 6.1.1.1'
Mn 0.3368 0.7283 'International Tables Vol C tables 4.2.6.8 and 6.1.1.1'

loop_
_geom_angle_atom_site_label_1
_geom_angle_atom_site_label_2
_geom_angle_atom_site_label_3
_geom_angle_site_symmetry_1
_geom_angle_site_symmetry_3
_geom_angle
Ga Ho Ga 1_544 1_545 90.0000(19)
Ga Ho Ga 1_544 1_554 90.0000(19)
Ga Ho Ga 1_544 . 180.0(5)
Ga Ho Ga 1_544 5_454 60.0000(10)
Ga Ho Ga 1_544 5_455 120.0000(10)
Ga Ho Ga 1_544 5_554 60.0000(10)
Ga Ho Ga 1_544 5_555 120.0000(10)
Ga Ho Ga 1_544 9_445 60.0000(10)
Ga Ho Ga 1_544 9_455 120.0000(10)
Ga Ho Ga 1_544 9_545 60.0000(10)
Ga Ho Ga 1_544 9_555 120.0000(10)
Ga Ho Ga' 1_544 1_544 6.49(15)
Ga Ho Ga' 1_544 1_545 90.0000(19)
Ga Ho Ga' 1_544 1_554 90.0000(19)
Ga Ho Ga' 1_544 . 173.51(15)
Ga Ho Ga' 1_544 2_554 6.49(15)
Ga Ho Ga' 1_544 2_555 90.0000(19)
Ga Ho Ga' 1_544 2_564 90.0000(19)
Ga Ho Ga' 1_544 2_565 173.51(15)
Ga Ho Ga' 1_544 5_454 65.36(12)
Ga Ho Ga' 1_544 5_455 125.22(12)
Ga Ho Ga' 1_544 5_554 65.36(12)
Ga Ho Ga' 1_544 5_555 125.22(12)
Ga Ho Ga' 1_544 6_455 54.78(12)
Ga Ho Ga' 1_544 6_456 114.64(12)
Ga Ho Ga' 1_544 6_555 54.78(12)
Ga Ho Ga' 1_544 6_556 114.64(12)
Ga Ho Ga' 1_544 9_445 65.36(12)
Ga Ho Ga' 1_544 9_455 125.22(12)
Ga Ho Ga' 1_544 9_545 65.36(12)
Ga Ho Ga' 1_544 9_555 125.22(12)
Ga Ho Ga' 1_544 10_545 54.78(12)
Ga Ho Ga' 1_544 10_555 114.64(12)
Ga Ho Ga' 1_544 10_645 54.78(12)
Ga Ho Ga' 1_544 10_655 114.64(12)
Ga Ho Ga 1_545 1_554 180.0(5)
Ga Ho Ga 1_545 . 90.0000(19)
Ga Ho Ga 1_545 5_454 120.0000(10)
Ga Ho Ga 1_545 5_455 60.0000(10)
Ga Ho Ga 1_545 5_554 120.0000(10)
Ga Ho Ga 1_545 5_555 60.0000(10)
Ga Ho Ga 1_545 9_445 60.0000(10)
Ga Ho Ga 1_545 9_455 120.0000(10)
Ga Ho Ga 1_545 9_545 60.0000(10)
Ga Ho Ga 1_545 9_555 120.0000(10)
Ga Ho Ga' 1_545 1_544 90.0000(19)
Ga Ho Ga' 1_545 1_545 6.49(15)
Ga Ho Ga' 1_545 1_554 173.51(15)
Ga Ho Ga' 1_545 . 90.0000(19)
Ga Ho Ga' 1_545 2_554 90.0000(19)
Ga Ho Ga' 1_545 2_555 6.49(15)
Ga Ho Ga' 1_545 2_564 173.51(15)
Ga Ho Ga' 1_545 2_565 90.0000(19)
Ga Ho Ga' 1_545 5_454 125.22(12)
Ga Ho Ga' 1_545 5_455 65.36(12)
Ga Ho Ga' 1_545 5_554 125.22(12)
Ga Ho Ga' 1_545 5_555 65.36(12)
Ga Ho Ga' 1_545 6_455 114.64(12)
Ga Ho Ga' 1_545 6_456 54.78(12)
Ga Ho Ga' 1_545 6_555 114.64(12)
Ga Ho Ga' 1_545 6_556 54.78(12)
Ga Ho Ga' 1_545 9_445 54.78(12)
Ga Ho Ga' 1_545 9_455 114.64(12)
Ga Ho Ga' 1_545 9_545 54.78(12)
Ga Ho Ga' 1_545 9_555 114.64(12)
Ga Ho Ga' 1_545 10_545 65.36(12)
Ga Ho Ga' 1_545 10_555 125.22(12)
Ga Ho Ga' 1_545 10_645 65.36(12)
Ga Ho Ga' 1_545 10_655 125.22(12)
Ga Ho Ga 1_554 . 90.0000(19)
Ga Ho Ga 1_554 5_454 60.0000(10)
Ga Ho Ga 1_554 5_455 120.0000(10)
Ga Ho Ga 1_554 5_554 60.0000(10)
Ga Ho Ga 1_554 5_555 120.0000(10)
Ga Ho Ga 1_554 9_445 120.0000(10)
Ga Ho Ga 1_554 9_455 60.0000(10)
Ga Ho Ga 1_554 9_545 120.0000(10)
Ga Ho Ga 1_554 9_555 60.0000(10)
Ga Ho Ga' 1_554 1_544 90.0000(19)
Ga Ho Ga' 1_554 1_545 173.51(15)
Ga Ho Ga' 1_554 1_554 6.49(15)
Ga Ho Ga' 1_554 . 90.0000(19)
Ga Ho Ga' 1_554 2_554 90.0000(19)
Ga Ho Ga' 1_554 2_555 173.51(15)
Ga Ho Ga' 1_554 2_564 6.49(15)
Ga Ho Ga' 1_554 2_565 90.0000(19)
Ga Ho Ga' 1_554 5_454 54.78(12)
Ga Ho Ga' 1_554 5_455 114.64(12)
Ga Ho Ga' 1_554 5_554 54.78(12)
Ga Ho Ga' 1_554 5_555 114.64(12)
Ga Ho Ga' 1_554 6_455 65.36(12)
Ga Ho Ga' 1_554 6_456 125.22(12)
Ga Ho Ga' 1_554 6_555 65.36(12)
Ga Ho Ga' 1_554 6_556 125.22(12)
Ga Ho Ga' 1_554 9_445 125.22(12)
Ga Ho Ga' 1_554 9_455 65.36(12)
Ga Ho Ga' 1_554 9_545 125.22(12)
Ga Ho Ga' 1_554 9_555 65.36(12)
Ga Ho Ga' 1_554 10_545 114.64(12)
Ga Ho Ga' 1_554 10_555 54.78(12)
Ga Ho Ga' 1_554 10_645 114.64(12)
Ga Ho Ga' 1_554 10_655 54.78(12)
Ga Ho Ga . 5_454 120.0000(10)
Ga Ho Ga . 5_455 60.0000(10)
Ga Ho Ga . 5_554 120.0000(10)
Ga Ho Ga . 5_555 60.0000(10)
Ga Ho Ga . 9_445 120.0000(10)
Ga Ho Ga . 9_455 60.0000(10)
Ga Ho Ga . 9_545 120.0000(10)
Ga Ho Ga . 9_555 60.0000(10)
Ga Ho Ga' . 1_544 173.51(15)
Ga Ho Ga' . 1_545 90.0000(19)
Ga Ho Ga' . 1_554 90.0000(19)
Ga Ho Ga' . . 6.49(15)
Ga Ho Ga' . 2_554 173.51(15)
Ga Ho Ga' . 2_555 90.0000(19)
Ga Ho Ga' . 2_564 90.0000(19)
Ga Ho Ga' . 2_565 6.49(15)
Ga Ho Ga' . 5_454 114.64(12)
Ga Ho Ga' . 5_455 54.78(12)
Ga Ho Ga' . 5_554 114.64(12)
Ga Ho Ga' . 5_555 54.78(12)
Ga Ho Ga' . 6_455 125.22(12)
Ga Ho Ga' . 6_456 65.36(12)
Ga Ho Ga' . 6_555 125.22(12)
Ga Ho Ga' . 6_556 65.36(12)
Ga Ho Ga' . 9_445 114.64(12)
Ga Ho Ga' . 9_455 54.78(12)
Ga Ho Ga' . 9_545 114.64(12)
Ga Ho Ga' . 9_555 54.78(12)
Ga Ho Ga' . 10_545 125.22(12)
Ga Ho Ga' . 10_555 65.36(12)
Ga Ho Ga' . 10_645 125.22(12)
Ga Ho Ga' . 10_655 65.36(12)
Ga Ho Ga 5_454 5_455 90.0000(19)
Ga Ho Ga 5_454 5_554 90.0000(19)
Ga Ho Ga 5_454 5_555 180.0(5)
Ga Ho Ga 5_454 9_445 60.0000(10)
Ga Ho Ga 5_454 9_455 60.0000(10)
Ga Ho Ga 5_454 9_545 120.0000(10)
Ga Ho Ga 5_454 9_555 120.0000(10)
Ga Ho Ga' 5_454 1_544 65.36(12)
Ga Ho Ga' 5_454 1_545 125.22(12)
Ga Ho Ga' 5_454 1_554 65.36(12)
Ga Ho Ga' 5_454 . 125.22(12)
Ga Ho Ga' 5_454 2_554 54.78(12)
Ga Ho Ga' 5_454 2_555 114.64(12)
Ga Ho Ga' 5_454 2_564 54.78(12)
Ga Ho Ga' 5_454 2_565 114.64(12)
Ga Ho Ga' 5_454 5_454 6.49(15)
Ga Ho Ga' 5_454 5_455 90.0000(19)
Ga Ho Ga' 5_454 5_554 90.0000(19)
Ga Ho Ga' 5_454 5_555 173.51(15)
Ga Ho Ga' 5_454 6_455 6.49(15)
Ga Ho Ga' 5_454 6_456 90.0000(19)
Ga Ho Ga' 5_454 6_555 90.0000(19)
Ga Ho Ga' 5_454 6_556 173.51(15)
Ga Ho Ga' 5_454 9_445 65.36(12)
Ga Ho Ga' 5_454 9_455 65.36(12)
Ga Ho Ga' 5_454 9_545 125.22(12)
Ga Ho Ga' 5_454 9_555 125.22(12)
Ga Ho Ga' 5_454 10_545 54.78(12)
Ga Ho Ga' 5_454 10_555 54.78(12)
Ga Ho Ga' 5_454 10_645 114.64(12)
Ga Ho Ga' 5_454 10_655 114.64(12)
Ga Ho Ga 5_455 5_554 180.0(5)
Ga Ho Ga 5_455 5_555 90.0000(19)
Ga Ho Ga 5_455 9_445 60.0000(10)
Ga Ho Ga 5_455 9_455 60.0000(10)
Ga Ho Ga 5_455 9_545 120.0000(10)
Ga Ho Ga 5_455 9_555 120.0000(10)
Ga Ho Ga' 5_455 1_544 125.22(12)
Ga Ho Ga' 5_455 1_545 65.36(12)
Ga Ho Ga' 5_455 1_554 125.22(12)
Ga Ho Ga' 5_455 . 65.36(12)
Ga Ho Ga' 5_455 2_554 114.64(12)
Ga Ho Ga' 5_455 2_555 54.78(12)
Ga Ho Ga' 5_455 2_564 114.64(12)
Ga Ho Ga' 5_455 2_565 54.78(12)
Ga Ho Ga' 5_455 5_454 90.0000(19)
Ga Ho Ga' 5_455 5_455 6.49(15)
Ga Ho Ga' 5_455 5_554 173.51(15)
Ga Ho Ga' 5_455 5_555 90.0000(19)
Ga Ho Ga' 5_455 6_455 90.0000(19)
Ga Ho Ga' 5_455 6_456 6.49(15)
Ga Ho Ga' 5_455 6_555 173.51(15)
Ga Ho Ga' 5_455 6_556 90.0000(19)
Ga Ho Ga' 5_455 9_445 54.78(12)
Ga Ho Ga' 5_455 9_455 54.78(12)
Ga Ho Ga' 5_455 9_545 114.64(12)
Ga Ho Ga' 5_455 9_555 114.64(12)
Ga Ho Ga' 5_455 10_545 65.36(12)
Ga Ho Ga' 5_455 10_555 65.36(12)
Ga Ho Ga' 5_455 10_645 125.22(12)
Ga Ho Ga' 5_455 10_655 125.22(12)
Ga Ho Ga 5_554 5_555 90.0000(19)
Ga Ho Ga 5_554 9_445 120.0000(10)
Ga Ho Ga 5_554 9_455 120.0000(10)
Ga Ho Ga 5_554 9_545 60.0000(10)
Ga Ho Ga 5_554 9_555 60.0000(10)
Ga Ho Ga' 5_554 1_544 54.78(12)
Ga Ho Ga' 5_554 1_545 114.64(12)
Ga Ho Ga' 5_554 1_554 54.78(12)
Ga Ho Ga' 5_554 . 114.64(12)
Ga Ho Ga' 5_554 2_554 65.36(12)
Ga Ho Ga' 5_554 2_555 125.22(12)
Ga Ho Ga' 5_554 2_564 65.36(12)
Ga Ho Ga' 5_554 2_565 125.22(12)
Ga Ho Ga' 5_554 5_454 90.0000(19)
Ga Ho Ga' 5_554 5_455 173.51(15)
Ga Ho Ga' 5_554 5_554 6.49(15)
Ga Ho Ga' 5_554 5_555 90.0000(19)
Ga Ho Ga' 5_554 6_455 90.0000(19)
Ga Ho Ga' 5_554 6_456 173.51(15)
Ga Ho Ga' 5_554 6_555 6.49(15)
Ga Ho Ga' 5_554 6_556 90.0000(19)
Ga Ho Ga' 5_554 9_445 125.22(12)
Ga Ho Ga' 5_554 9_455 125.22(12)
Ga Ho Ga' 5_554 9_545 65.36(12)
Ga Ho Ga' 5_554 9_555 65.36(12)
Ga Ho Ga' 5_554 10_545 114.64(12)
Ga Ho Ga' 5_554 10_555 114.64(12)
Ga Ho Ga' 5_554 10_645 54.78(12)
Ga Ho Ga' 5_554 10_655 54.78(12)
Ga Ho Ga 5_555 9_445 120.0000(10)
Ga Ho Ga 5_555 9_455 120.0000(10)
Ga Ho Ga 5_555 9_545 60.0000(10)
Ga Ho Ga 5_555 9_555 60.0000(10)
Ga Ho Ga' 5_555 1_544 114.64(12)
Ga Ho Ga' 5_555 1_545 54.78(12)
Ga Ho Ga' 5_555 1_554 114.64(12)
Ga Ho Ga' 5_555 . 54.78(12)
Ga Ho Ga' 5_555 2_554 125.22(12)
Ga Ho Ga' 5_555 2_555 65.36(12)
Ga Ho Ga' 5_555 2_564 125.22(12)
Ga Ho Ga' 5_555 2_565 65.36(12)
Ga Ho Ga' 5_555 5_454 173.51(15)
Ga Ho Ga' 5_555 5_455 90.0000(19)
Ga Ho Ga' 5_555 5_554 90.0000(19)
Ga Ho Ga' 5_555 5_555 6.49(15)
Ga Ho Ga' 5_555 6_455 173.51(15)
Ga Ho Ga' 5_555 6_456 90.0000(19)
Ga Ho Ga' 5_555 6_555 90.0000(19)
Ga Ho Ga' 5_555 6_556 6.49(15)
Ga Ho Ga' 5_555 9_445 114.64(12)
Ga Ho Ga' 5_555 9_455 114.64(12)
Ga Ho Ga' 5_555 9_545 54.78(12)
Ga Ho Ga' 5_555 9_555 54.78(12)
Ga Ho Ga' 5_555 10_545 125.22(12)
Ga Ho Ga' 5_555 10_555 125.22(12)
Ga Ho Ga' 5_555 10_645 65.36(12)
Ga Ho Ga' 5_555 10_655 65.36(12)
Ga Ho Ga 9_445 9_455 90.0000(19)
Ga Ho Ga 9_445 9_545 90.0000(19)
Ga Ho Ga 9_445 9_555 180.0(5)
Ga Ho Ga' 9_445 1_544 65.36(12)
Ga Ho Ga' 9_445 1_545 65.36(12)
Ga Ho Ga' 9_445 1_554 125.22(12)
Ga Ho Ga' 9_445 . 125.22(12)
Ga Ho Ga' 9_445 2_554 54.78(12)
Ga Ho Ga' 9_445 2_555 54.78(12)
Ga Ho Ga' 9_445 2_564 114.64(12)
Ga Ho Ga' 9_445 2_565 114.64(12)
Ga Ho Ga' 9_445 5_454 65.36(12)
Ga Ho Ga' 9_445 5_455 65.36(12)
Ga Ho Ga' 9_445 5_554 125.22(12)
Ga Ho Ga' 9_445 5_555 125.22(12)
Ga Ho Ga' 9_445 6_455 54.78(12)
Ga Ho Ga' 9_445 6_456 54.78(12)
Ga Ho Ga' 9_445 6_555 114.64(12)
Ga Ho Ga' 9_445 6_556 114.64(12)
Ga Ho Ga' 9_445 9_445 6.49(15)
Ga Ho Ga' 9_445 9_455 90.0000(19)
Ga Ho Ga' 9_445 9_545 90.0000(19)
Ga Ho Ga' 9_445 9_555 173.51(15)
Ga Ho Ga' 9_445 10_545 6.49(15)
Ga Ho Ga' 9_445 10_555 90.0000(19)
Ga Ho Ga' 9_445 10_645 90.0000(19)
Ga Ho Ga' 9_445 10_655 173.51(15)
Ga Ho Ga 9_455 9_545 180.0(5)
Ga Ho Ga 9_455 9_555 90.0000(19)
Ga Ho Ga' 9_455 1_544 125.22(12)
Ga Ho Ga' 9_455 1_545 125.22(12)
Ga Ho Ga' 9_455 1_554 65.36(12)
Ga Ho Ga' 9_455 . 65.36(12)
Ga Ho Ga' 9_455 2_554 114.64(12)
Ga Ho Ga' 9_455 2_555 114.64(12)
Ga Ho Ga' 9_455 2_564 54.78(12)
Ga Ho Ga' 9_455 2_565 54.78(12)
Ga Ho Ga' 9_455 5_454 54.78(12)
Ga Ho Ga' 9_455 5_455 54.78(12)
Ga Ho Ga' 9_455 5_554 114.64(12)
Ga Ho Ga' 9_455 5_555 114.64(12)
Ga Ho Ga' 9_455 6_455 65.36(12)
Ga Ho Ga' 9_455 6_456 65.36(12)
Ga Ho Ga' 9_455 6_555 125.22(12)
Ga Ho Ga' 9_455 6_556 125.22(12)
Ga Ho Ga' 9_455 9_445 90.0000(19)
Ga Ho Ga' 9_455 9_455 6.49(15)
Ga Ho Ga' 9_455 9_545 173.51(15)
Ga Ho Ga' 9_455 9_555 90.0000(19)
Ga Ho Ga' 9_455 10_545 90.0000(19)
Ga Ho Ga' 9_455 10_555 6.49(15)
Ga Ho Ga' 9_455 10_645 173.51(15)
Ga Ho Ga' 9_455 10_655 90.0000(19)
Ga Ho Ga 9_545 9_555 90.0000(19)
Ga Ho Ga' 9_545 1_544 54.78(12)
Ga Ho Ga' 9_545 1_545 54.78(12)
Ga Ho Ga' 9_545 1_554 114.64(12)
Ga Ho Ga' 9_545 . 114.64(12)
Ga Ho Ga' 9_545 2_554 65.36(12)
Ga Ho Ga' 9_545 2_555 65.36(12)
Ga Ho Ga' 9_545 2_564 125.22(12)
Ga Ho Ga' 9_545 2_565 125.22(12)
Ga Ho Ga' 9_545 5_454 125.22(12)
Ga Ho Ga' 9_545 5_455 125.22(12)
Ga Ho Ga' 9_545 5_554 65.36(12)
Ga Ho Ga' 9_545 5_555 65.36(12)
Ga Ho Ga' 9_545 6_455 114.64(12)
Ga Ho Ga' 9_545 6_456 114.64(12)
Ga Ho Ga' 9_545 6_555 54.78(12)
Ga Ho Ga' 9_545 6_556 54.78(12)
Ga Ho Ga' 9_545 9_445 90.0000(19)
Ga Ho Ga' 9_545 9_455 173.51(15)
Ga Ho Ga' 9_545 9_545 6.49(15)
Ga Ho Ga' 9_545 9_555 90.0000(19)
Ga Ho Ga' 9_545 10_545 90.0000(19)
Ga Ho Ga' 9_545 10_555 173.51(15)
Ga Ho Ga' 9_545 10_645 6.49(15)
Ga Ho Ga' 9_545 10_655 90.0000(19)
Ga Ho Ga' 9_555 1_544 114.64(12)
Ga Ho Ga' 9_555 1_545 114.64(12)
Ga Ho Ga' 9_555 1_554 54.78(12)
Ga Ho Ga' 9_555 . 54.78(12)
Ga Ho Ga' 9_555 2_554 125.22(12)
Ga Ho Ga' 9_555 2_555 125.22(12)
Ga Ho Ga' 9_555 2_564 65.36(12)
Ga Ho Ga' 9_555 2_565 65.36(12)
Ga Ho Ga' 9_555 5_454 114.64(12)
Ga Ho Ga' 9_555 5_455 114.64(12)
Ga Ho Ga' 9_555 5_554 54.78(12)
Ga Ho Ga' 9_555 5_555 54.78(12)
Ga Ho Ga' 9_555 6_455 125.22(12)
Ga Ho Ga' 9_555 6_456 125.22(12)
Ga Ho Ga' 9_555 6_555 65.36(12)
Ga Ho Ga' 9_555 6_556 65.36(12)
Ga Ho Ga' 9_555 9_445 173.51(15)
Ga Ho Ga' 9_555 9_455 90.0000(19)
Ga Ho Ga' 9_555 9_545 90.0000(19)
Ga Ho Ga' 9_555 9_555 6.49(15)
Ga Ho Ga' 9_555 10_545 173.51(15)
Ga Ho Ga' 9_555 10_555 90.0000(19)
Ga Ho Ga' 9_555 10_645 90.0000(19)
Ga Ho Ga' 9_555 10_655 6.49(15)
Ga' Ho Ga' 1_544 1_545 89.27(2)
Ga' Ho Ga' 1_544 1_554 89.27(2)
Ga' Ho Ga' 1_544 . 167.0(2)
Ga' Ho Ga' 1_544 2_554 13.0(2)
Ga' Ho Ga' 1_544 2_555 90.73(2)
Ga' Ho Ga' 1_544 2_564 90.73(2)
Ga' Ho Ga' 1_544 2_565 180.0(5)
Ga' Ho Ga' 1_544 5_454 70.44(16)
Ga' Ho Ga' 1_544 5_455 130.72(17)
Ga' Ho Ga' 1_544 5_554 60.42(17)
Ga' Ho Ga' 1_544 5_555 119.58(17)
Ga' Ho Ga' 1_544 6_455 60.42(17)
Ga' Ho Ga' 1_544 6_456 119.58(17)
Ga' Ho Ga' 1_544 6_555 49.28(17)
Ga' Ho Ga' 1_544 6_556 109.56(16)
Ga' Ho Ga' 1_544 9_445 70.44(16)
Ga' Ho Ga' 1_544 9_455 130.72(17)
Ga' Ho Ga' 1_544 9_545 60.42(17)
Ga' Ho Ga' 1_544 9_555 119.58(17)
Ga' Ho Ga' 1_544 10_545 60.42(17)
Ga' Ho Ga' 1_544 10_555 119.58(17)
Ga' Ho Ga' 1_544 10_645 49.28(17)
Ga' Ho Ga' 1_544 10_655 109.56(16)
Ga' Ho Ga' 1_545 1_554 167.0(2)
Ga' Ho Ga' 1_545 . 89.27(2)
Ga' Ho Ga' 1_545 2_554 90.73(2)
Ga' Ho Ga' 1_545 2_555 13.0(2)
Ga' Ho Ga' 1_545 2_564 180.0(5)
Ga' Ho Ga' 1_545 2_565 90.73(2)
Ga' Ho Ga' 1_545 5_454 130.72(17)
Ga' Ho Ga' 1_545 5_455 70.44(16)
Ga' Ho Ga' 1_545 5_554 119.58(17)
Ga' Ho Ga' 1_545 5_555 60.42(17)
Ga' Ho Ga' 1_545 6_455 119.58(17)
Ga' Ho Ga' 1_545 6_456 60.42(17)
Ga' Ho Ga' 1_545 6_555 109.56(16)
Ga' Ho Ga' 1_545 6_556 49.28(17)
Ga' Ho Ga' 1_545 9_445 60.42(17)
Ga' Ho Ga' 1_545 9_455 119.58(17)
Ga' Ho Ga' 1_545 9_545 49.28(17)
Ga' Ho Ga' 1_545 9_555 109.56(16)
Ga' Ho Ga' 1_545 10_545 70.44(16)
Ga' Ho Ga' 1_545 10_555 130.72(17)
Ga' Ho Ga' 1_545 10_645 60.42(17)
Ga' Ho Ga' 1_545 10_655 119.58(17)
Ga' Ho Ga' 1_554 . 89.27(2)
Ga' Ho Ga' 1_554 2_554 90.73(2)
Ga' Ho Ga' 1_554 2_555 180.0(5)
Ga' Ho Ga' 1_554 2_564 13.0(2)
Ga' Ho Ga' 1_554 2_565 90.73(2)
Ga' Ho Ga' 1_554 5_454 60.42(17)
Ga' Ho Ga' 1_554 5_455 119.58(17)
Ga' Ho Ga' 1_554 5_554 49.28(17)
Ga' Ho Ga' 1_554 5_555 109.56(16)
Ga' Ho Ga' 1_554 6_455 70.44(16)
Ga' Ho Ga' 1_554 6_456 130.72(17)
Ga' Ho Ga' 1_554 6_555 60.42(17)
Ga' Ho Ga' 1_554 6_556 119.58(17)
Ga' Ho Ga' 1_554 9_445 130.72(17)
Ga' Ho Ga' 1_554 9_455 70.44(16)
Ga' Ho Ga' 1_554 9_545 119.58(17)
Ga' Ho Ga' 1_554 9_555 60.42(17)
Ga' Ho Ga' 1_554 10_545 119.58(17)
Ga' Ho Ga' 1_554 10_555 60.42(17)
Ga' Ho Ga' 1_554 10_645 109.56(16)
Ga' Ho Ga' 1_554 10_655 49.28(17)
Ga' Ho Ga' . 2_554 180.0(5)
Ga' Ho Ga' . 2_555 90.73(2)
Ga' Ho Ga' . 2_564 90.73(2)
Ga' Ho Ga' . 2_565 13.0(2)
Ga' Ho Ga' . 5_454 119.58(17)
Ga' Ho Ga' . 5_455 60.42(17)
Ga' Ho Ga' . 5_554 109.56(16)
Ga' Ho Ga' . 5_555 49.28(17)
Ga' Ho Ga' . 6_455 130.72(17)
Ga' Ho Ga' . 6_456 70.44(16)
Ga' Ho Ga' . 6_555 119.58(17)
Ga' Ho Ga' . 6_556 60.42(17)
Ga' Ho Ga' . 9_445 119.58(17)
Ga' Ho Ga' . 9_455 60.42(17)
Ga' Ho Ga' . 9_545 109.56(16)
Ga' Ho Ga' . 9_555 49.28(17)
Ga' Ho Ga' . 10_545 130.72(17)
Ga' Ho Ga' . 10_555 70.44(16)
Ga' Ho Ga' . 10_645 119.58(17)
Ga' Ho Ga' . 10_655 60.42(17)
Ga' Ho Ga' 2_554 2_555 89.27(2)
Ga' Ho Ga' 2_554 2_564 89.27(2)
Ga' Ho Ga' 2_554 2_565 167.0(2)
Ga' Ho Ga' 2_554 5_454 60.42(17)
Ga' Ho Ga' 2_554 5_455 119.58(17)
Ga' Ho Ga' 2_554 5_554 70.44(16)
Ga' Ho Ga' 2_554 5_555 130.72(17)
Ga' Ho Ga' 2_554 6_455 49.28(17)
Ga' Ho Ga' 2_554 6_456 109.56(16)
Ga' Ho Ga' 2_554 6_555 60.42(17)
Ga' Ho Ga' 2_554 6_556 119.58(17)
Ga' Ho Ga' 2_554 9_445 60.42(17)
Ga' Ho Ga' 2_554 9_455 119.58(17)
Ga' Ho Ga' 2_554 9_545 70.44(16)
Ga' Ho Ga' 2_554 9_555 130.72(17)
Ga' Ho Ga' 2_554 10_545 49.28(17)
Ga' Ho Ga' 2_554 10_555 109.56(16)
Ga' Ho Ga' 2_554 10_645 60.42(17)
Ga' Ho Ga' 2_554 10_655 119.58(17)
Ga' Ho Ga' 2_555 2_564 167.0(2)
Ga' Ho Ga' 2_555 2_565 89.27(2)
Ga' Ho Ga' 2_555 5_454 119.58(17)
Ga' Ho Ga' 2_555 5_455 60.42(17)
Ga' Ho Ga' 2_555 5_554 130.72(17)
Ga' Ho Ga' 2_555 5_555 70.44(16)
Ga' Ho Ga' 2_555 6_455 109.56(16)
Ga' Ho Ga' 2_555 6_456 49.28(17)
Ga' Ho Ga' 2_555 6_555 119.58(17)
Ga' Ho Ga' 2_555 6_556 60.42(17)
Ga' Ho Ga' 2_555 9_445 49.28(17)
Ga' Ho Ga' 2_555 9_455 109.56(16)
Ga' Ho Ga' 2_555 9_545 60.42(17)
Ga' Ho Ga' 2_555 9_555 119.58(17)
Ga' Ho Ga' 2_555 10_545 60.42(17)
Ga' Ho Ga' 2_555 10_555 119.58(17)
Ga' Ho Ga' 2_555 10_645 70.44(16)
Ga' Ho Ga' 2_555 10_655 130.72(17)
Ga' Ho Ga' 2_564 2_565 89.27(2)
Ga' Ho Ga' 2_564 5_454 49.28(17)
Ga' Ho Ga' 2_564 5_455 109.56(16)
Ga' Ho Ga' 2_564 5_554 60.42(17)
Ga' Ho Ga' 2_564 5_555 119.58(17)
Ga' Ho Ga' 2_564 6_455 60.42(17)
Ga' Ho Ga' 2_564 6_456 119.58(17)
Ga' Ho Ga' 2_564 6_555 70.44(16)
Ga' Ho Ga' 2_564 6_556 130.72(17)
Ga' Ho Ga' 2_564 9_445 119.58(17)
Ga' Ho Ga' 2_564 9_455 60.42(17)
Ga' Ho Ga' 2_564 9_545 130.72(17)
Ga' Ho Ga' 2_564 9_555 70.44(16)
Ga' Ho Ga' 2_564 10_545 109.56(16)
Ga' Ho Ga' 2_564 10_555 49.28(17)
Ga' Ho Ga' 2_564 10_645 119.58(17)
Ga' Ho Ga' 2_564 10_655 60.42(17)
Ga' Ho Ga' 2_565 5_454 109.56(16)
Ga' Ho Ga' 2_565 5_455 49.28(17)
Ga' Ho Ga' 2_565 5_554 119.58(17)
Ga' Ho Ga' 2_565 5_555 60.42(17)
Ga' Ho Ga' 2_565 6_455 119.58(17)
Ga' Ho Ga' 2_565 6_456 60.42(17)
Ga' Ho Ga' 2_565 6_555 130.72(17)
Ga' Ho Ga' 2_565 6_556 70.44(16)
Ga' Ho Ga' 2_565 9_445 109.56(16)
Ga' Ho Ga' 2_565 9_455 49.28(17)
Ga' Ho Ga' 2_565 9_545 119.58(17)
Ga' Ho Ga' 2_565 9_555 60.42(17)
Ga' Ho Ga' 2_565 10_545 119.58(17)
Ga' Ho Ga' 2_565 10_555 60.42(17)
Ga' Ho Ga' 2_565 10_645 130.72(17)
Ga' Ho Ga' 2_565 10_655 70.44(16)
Ga' Ho Ga' 5_454 5_455 89.27(2)
Ga' Ho Ga' 5_454 5_554 89.27(2)
Ga' Ho Ga' 5_454 5_555 167.0(2)
Ga' Ho Ga' 5_454 6_455 13.0(2)
Ga' Ho Ga' 5_454 6_456 90.73(2)
Ga' Ho Ga' 5_454 6_555 90.73(2)
Ga' Ho Ga' 5_454 6_556 180.0(5)
Ga' Ho Ga' 5_454 9_445 70.44(16)
Ga' Ho Ga' 5_454 9_455 60.42(17)
Ga' Ho Ga' 5_454 9_545 130.72(17)
Ga' Ho Ga' 5_454 9_555 119.58(17)
Ga' Ho Ga' 5_454 10_545 60.42(17)
Ga' Ho Ga' 5_454 10_555 49.28(17)
Ga' Ho Ga' 5_454 10_645 119.58(17)
Ga' Ho Ga' 5_454 10_655 109.56(16)
Ga' Ho Ga' 5_455 5_554 167.0(2)
Ga' Ho Ga' 5_455 5_555 89.27(2)
Ga' Ho Ga' 5_455 6_455 90.73(2)
Ga' Ho Ga' 5_455 6_456 13.0(2)
Ga' Ho Ga' 5_455 6_555 180.0(5)
Ga' Ho Ga' 5_455 6_556 90.73(2)
Ga' Ho Ga' 5_455 9_445 60.42(17)
Ga' Ho Ga' 5_455 9_455 49.28(17)
Ga' Ho Ga' 5_455 9_545 119.58(17)
Ga' Ho Ga' 5_455 9_555 109.56(16)
Ga' Ho Ga' 5_455 10_545 70.44(16)
Ga' Ho Ga' 5_455 10_555 60.42(17)
Ga' Ho Ga' 5_455 10_645 130.72(17)
Ga' Ho Ga' 5_455 10_655 119.58(17)
Ga' Ho Ga' 5_554 5_555 89.27(2)
Ga' Ho Ga' 5_554 6_455 90.73(2)
Ga' Ho Ga' 5_554 6_456 180.0(5)
Ga' Ho Ga' 5_554 6_555 13.0(2)
Ga' Ho Ga' 5_554 6_556 90.73(2)
Ga' Ho Ga' 5_554 9_445 130.72(17)
Ga' Ho Ga' 5_554 9_455 119.58(17)
Ga' Ho Ga' 5_554 9_545 70.44(16)
Ga' Ho Ga' 5_554 9_555 60.42(17)
Ga' Ho Ga' 5_554 10_545 119.58(17)
Ga' Ho Ga' 5_554 10_555 109.56(16)
Ga' Ho Ga' 5_554 10_645 60.42(17)
Ga' Ho Ga' 5_554 10_655 49.28(17)
Ga' Ho Ga' 5_555 6_455 180.0(5)
Ga' Ho Ga' 5_555 6_456 90.73(2)
Ga' Ho Ga' 5_555 6_555 90.73(2)
Ga' Ho Ga' 5_555 6_556 13.0(2)
Ga' Ho Ga' 5_555 9_445 119.58(17)
Ga' Ho Ga' 5_555 9_455 109.56(16)
Ga' Ho Ga' 5_555 9_545 60.42(17)
Ga' Ho Ga' 5_555 9_555 49.28(17)
Ga' Ho Ga' 5_555 10_545 130.72(17)
Ga' Ho Ga' 5_555 10_555 119.58(17)
Ga' Ho Ga' 5_555 10_645 70.44(16)
Ga' Ho Ga' 5_555 10_655 60.42(17)
Ga' Ho Ga' 6_455 6_456 89.27(2)
Ga' Ho Ga' 6_455 6_555 89.27(2)
Ga' Ho Ga' 6_455 6_556 167.0(2)
Ga' Ho Ga' 6_455 9_445 60.42(17)
Ga' Ho Ga' 6_455 9_455 70.44(16)
Ga' Ho Ga' 6_455 9_545 119.58(17)
Ga' Ho Ga' 6_455 9_555 130.72(17)
Ga' Ho Ga' 6_455 10_545 49.28(17)
Ga' Ho Ga' 6_455 10_555 60.42(17)
Ga' Ho Ga' 6_455 10_645 109.56(16)
Ga' Ho Ga' 6_455 10_655 119.58(17)
Ga' Ho Ga' 6_456 6_555 167.0(2)
Ga' Ho Ga' 6_456 6_556 89.27(2)
Ga' Ho Ga' 6_456 9_445 49.28(17)
Ga' Ho Ga' 6_456 9_455 60.42(17)
Ga' Ho Ga' 6_456 9_545 109.56(16)
Ga' Ho Ga' 6_456 9_555 119.58(17)
Ga' Ho Ga' 6_456 10_545 60.42(17)
Ga' Ho Ga' 6_456 10_555 70.44(16)
Ga' Ho Ga' 6_456 10_645 119.58(17)
Ga' Ho Ga' 6_456 10_655 130.72(17)
Ga' Ho Ga' 6_555 6_556 89.27(2)
Ga' Ho Ga' 6_555 9_445 119.58(17)
Ga' Ho Ga' 6_555 9_455 130.72(17)
Ga' Ho Ga' 6_555 9_545 60.42(17)
Ga' Ho Ga' 6_555 9_555 70.44(16)
Ga' Ho Ga' 6_555 10_545 109.56(16)
Ga' Ho Ga' 6_555 10_555 119.58(17)
Ga' Ho Ga' 6_555 10_645 49.28(17)
Ga' Ho Ga' 6_555 10_655 60.42(17)
Ga' Ho Ga' 6_556 9_445 109.56(16)
Ga' Ho Ga' 6_556 9_455 119.58(17)
Ga' Ho Ga' 6_556 9_545 49.28(17)
Ga' Ho Ga' 6_556 9_555 60.42(17)
Ga' Ho Ga' 6_556 10_545 119.58(17)
Ga' Ho Ga' 6_556 10_555 130.72(17)
Ga' Ho Ga' 6_556 10_645 60.42(17)
Ga' Ho Ga' 6_556 10_655 70.44(16)
Ga' Ho Ga' 9_445 9_455 89.27(2)
Ga' Ho Ga' 9_445 9_545 89.27(2)
Ga' Ho Ga' 9_445 9_555 167.0(2)
Ga' Ho Ga' 9_445 10_545 13.0(2)
Ga' Ho Ga' 9_445 10_555 90.73(2)
Ga' Ho Ga' 9_445 10_645 90.73(2)
Ga' Ho Ga' 9_445 10_655 180.0(5)
Ga' Ho Ga' 9_455 9_545 167.0(2)
Ga' Ho Ga' 9_455 9_555 89.27(2)
Ga' Ho Ga' 9_455 10_545 90.73(2)
Ga' Ho Ga' 9_455 10_555 13.0(2)
Ga' Ho Ga' 9_455 10_645 180.0(5)
Ga' Ho Ga' 9_455 10_655 90.73(2)
Ga' Ho Ga' 9_545 9_555 89.27(2)
Ga' Ho Ga' 9_545 10_545 90.73(2)
Ga' Ho Ga' 9_545 10_555 180.0(5)
Ga' Ho Ga' 9_545 10_645 13.0(2)
Ga' Ho Ga' 9_545 10_655 90.73(2)
Ga' Ho Ga' 9_555 10_545 180.0(5)
Ga' Ho Ga' 9_555 10_555 90.73(2)
Ga' Ho Ga' 9_555 10_645 90.73(2)
Ga' Ho Ga' 9_555 10_655 13.0(2)
Ga' Ho Ga' 10_545 10_555 89.27(2)
Ga' Ho Ga' 10_545 10_645 89.27(2)
Ga' Ho Ga' 10_545 10_655 167.0(2)
Ga' Ho Ga' 10_555 10_645 167.0(2)
Ga' Ho Ga' 10_555 10_655 89.27(2)
Ga' Ho Ga' 10_645 10_655 89.27(2)
Ho Ga Ho . 1_556 90.0000(19)
Ho Ga Ho . 1_565 90.0000(19)
Ho Ga Ho . 1_566 180.0(5)
Ho Ga Ga . 5_455 60.0000(10)
Ho Ga Ga . 5_465 120.0000(10)
Ho Ga Ga . 5_555 60.0000(10)
Ho Ga Ga . 5_565 120.0000(10)
Ho Ga Ga . 9_455 60.0000(10)
Ho Ga Ga . 9_456 120.0000(10)
Ho Ga Ga . 9_555 60.0000(10)
Ho Ga Ga . 9_556 120.0000(10)
Ho Ga Ga' . . 90
Ho Ga Ga' . 2_565 90
Ho Ga Ga' . 5_455 62.96(8)
Ho Ga Ga' . 5_555 62.96(8)
Ho Ga Ga' . 6_466 117.04(8)
Ho Ga Ga' . 6_566 117.04(8)
Ho Ga Ga' . 9_455 62.96(8)
Ho Ga Ga' . 9_555 62.96(8)
Ho Ga Ga' . 10_556 117.04(8)
Ho Ga Ga' . 10_656 117.04(8)
Ho Ga Mn . 1_455 90
Ho Ga Mn . . 90
Ho Ga Ho 1_556 1_565 180.0(5)
Ho Ga Ho 1_556 1_566 90.0000(19)
Ho Ga Ga 1_556 5_455 60.0000(10)
Ho Ga Ga 1_556 5_465 120.0000(10)
Ho Ga Ga 1_556 5_555 60.0000(10)
Ho Ga Ga 1_556 5_565 120.0000(10)
Ho Ga Ga 1_556 9_455 120.0000(10)
Ho Ga Ga 1_556 9_456 60.0000(10)
Ho Ga Ga 1_556 9_555 120.0000(10)
Ho Ga Ga 1_556 9_556 60.0000(10)
Ho Ga Ga' 1_556 . 90
Ho Ga Ga' 1_556 2_565 90
Ho Ga Ga' 1_556 5_455 62.96(8)
Ho Ga Ga' 1_556 5_555 62.96(8)
Ho Ga Ga' 1_556 6_466 117.04(8)
Ho Ga Ga' 1_556 6_566 117.04(8)
Ho Ga Ga' 1_556 9_455 117.04(8)
Ho Ga Ga' 1_556 9_555 117.04(8)
Ho Ga Ga' 1_556 10_556 62.96(8)
Ho Ga Ga' 1_556 10_656 62.96(8)
Ho Ga Mn 1_556 1_455 90
Ho Ga Mn 1_556 . 90
Ho Ga Ho 1_565 1_566 90.0000(19)
Ho Ga Ga 1_565 5_455 120.0000(10)
Ho Ga Ga 1_565 5_465 60.0000(10)
Ho Ga Ga 1_565 5_555 120.0000(10)
Ho Ga Ga 1_565 5_565 60.0000(10)
Ho Ga Ga 1_565 9_455 60.0000(10)
Ho Ga Ga 1_565 9_456 120.0000(10)
Ho Ga Ga 1_565 9_555 60.0000(10)
Ho Ga Ga 1_565 9_556 120.0000(10)
Ho Ga Ga' 1_565 . 90
Ho Ga Ga' 1_565 2_565 90
Ho Ga Ga' 1_565 5_455 117.04(8)
Ho Ga Ga' 1_565 5_555 117.04(8)
Ho Ga Ga' 1_565 6_466 62.96(8)
Ho Ga Ga' 1_565 6_566 62.96(8)
Ho Ga Ga' 1_565 9_455 62.96(8)
Ho Ga Ga' 1_565 9_555 62.96(8)
Ho Ga Ga' 1_565 10_556 117.04(8)
Ho Ga Ga' 1_565 10_656 117.04(8)
Ho Ga Mn 1_565 1_455 90
Ho Ga Mn 1_565 . 90
Ho Ga Ga 1_566 5_455 120.0000(10)
Ho Ga Ga 1_566 5_465 60.0000(10)
Ho Ga Ga 1_566 5_555 120.0000(10)
Ho Ga Ga 1_566 5_565 60.0000(10)
Ho Ga Ga 1_566 9_455 120.0000(10)
Ho Ga Ga 1_566 9_456 60.0000(10)
Ho Ga Ga 1_566 9_555 120.0000(10)
Ho Ga Ga 1_566 9_556 60.0000(10)
Ho Ga Ga' 1_566 . 90
Ho Ga Ga' 1_566 2_565 90
Ho Ga Ga' 1_566 5_455 117.04(8)
Ho Ga Ga' 1_566 5_555 117.04(8)
Ho Ga Ga' 1_566 6_466 62.96(8)
Ho Ga Ga' 1_566 6_566 62.96(8)
Ho Ga Ga' 1_566 9_455 117.04(8)
Ho Ga Ga' 1_566 9_555 117.04(8)
Ho Ga Ga' 1_566 10_556 62.96(8)
Ho Ga Ga' 1_566 10_656 62.96(8)
Ho Ga Mn 1_566 1_455 90
Ho Ga Mn 1_566 . 90
Ga Ga Ga 5_455 5_465 90.0000(19)
Ga Ga Ga 5_455 5_555 90.0000(19)
Ga Ga Ga 5_455 5_565 180.0(5)
Ga Ga Ga 5_455 9_455 60.0000(10)
Ga Ga Ga 5_455 9_456 60.0000(10)
Ga Ga Ga 5_455 9_555 120.0000(10)
Ga Ga Ga 5_455 9_556 120.0000(10)
Ga Ga Ga' 5_455 . 135.0000(10)
Ga Ga Ga' 5_455 2_565 45.0000(10)
Ga Ga Ga' 5_455 5_455 5.00(12)
Ga Ga Ga' 5_455 5_555 95.00(12)
Ga Ga Ga' 5_455 6_466 85.00(12)
Ga Ga Ga' 5_455 6_566 175.00(12)
Ga Ga Ga' 5_455 9_455 57.20(7)
Ga Ga Ga' 5_455 9_555 122.80(7)
Ga Ga Ga' 5_455 10_556 57.20(7)
Ga Ga Ga' 5_455 10_656 122.80(7)
Ga Ga Mn 5_455 1_455 45.0000(10)
Ga Ga Mn 5_455 . 135.0000(10)
Ga Ga Ga 5_465 5_555 180.0(5)
Ga Ga Ga 5_465 5_565 90.0000(19)
Ga Ga Ga 5_465 9_455 60.0000(10)
Ga Ga Ga 5_465 9_456 60.0000(10)
Ga Ga Ga 5_465 9_555 120.0000(10)
Ga Ga Ga 5_465 9_556 120.0000(10)
Ga Ga Ga' 5_465 . 135.0000(10)
Ga Ga Ga' 5_465 2_565 45.0000(10)
Ga Ga Ga' 5_465 5_455 85.00(12)
Ga Ga Ga' 5_465 5_555 175.00(12)
Ga Ga Ga' 5_465 6_466 5.00(12)
Ga Ga Ga' 5_465 6_566 95.00(12)
Ga Ga Ga' 5_465 9_455 57.20(7)
Ga Ga Ga' 5_465 9_555 122.80(7)
Ga Ga Ga' 5_465 10_556 57.20(7)
Ga Ga Ga' 5_465 10_656 122.80(7)
Ga Ga Mn 5_465 1_455 45.0000(10)
Ga Ga Mn 5_465 . 135.0000(10)
Ga Ga Ga 5_555 5_565 90.0000(19)
Ga Ga Ga 5_555 9_455 120.0000(10)
Ga Ga Ga 5_555 9_456 120.0000(10)
Ga Ga Ga 5_555 9_555 60.0000(10)
Ga Ga Ga 5_555 9_556 60.0000(10)
Ga Ga Ga' 5_555 . 45.0000(10)
Ga Ga Ga' 5_555 2_565 135.0000(10)
Ga Ga Ga' 5_555 5_455 95.00(12)
Ga Ga Ga' 5_555 5_555 5.00(12)
Ga Ga Ga' 5_555 6_466 175.00(12)
Ga Ga Ga' 5_555 6_566 85.00(12)
Ga Ga Ga' 5_555 9_455 122.80(7)
Ga Ga Ga' 5_555 9_555 57.20(7)
Ga Ga Ga' 5_555 10_556 122.80(7)
Ga Ga Ga' 5_555 10_656 57.20(7)
Ga Ga Mn 5_555 1_455 135.0000(10)
Ga Ga Mn 5_555 . 45.0000(10)
Ga Ga Ga 5_565 9_455 120.0000(10)
Ga Ga Ga 5_565 9_456 120.0000(10)
Ga Ga Ga 5_565 9_555 60.0000(10)
Ga Ga Ga 5_565 9_556 60.0000(10)
Ga Ga Ga' 5_565 . 45.0000(10)
Ga Ga Ga' 5_565 2_565 135.0000(10)
Ga Ga Ga' 5_565 5_455 175.00(12)
Ga Ga Ga' 5_565 5_555 85.00(12)
Ga Ga Ga' 5_565 6_466 95.00(12)
Ga Ga Ga' 5_565 6_566 5.00(12)
Ga Ga Ga' 5_565 9_455 122.80(7)
Ga Ga Ga' 5_565 9_555 57.20(7)
Ga Ga Ga' 5_565 10_556 122.80(7)
Ga Ga Ga' 5_565 10_656 57.20(7)
Ga Ga Mn 5_565 1_455 135.0000(10)
Ga Ga Mn 5_565 . 45.0000(10)
Ga Ga Ga 9_455 9_456 90.0000(19)
Ga Ga Ga 9_455 9_555 90.0000(19)
Ga Ga Ga 9_455 9_556 180.0(5)
Ga Ga Ga' 9_455 . 135.0000(10)
Ga Ga Ga' 9_455 2_565 45.0000(10)
Ga Ga Ga' 9_455 5_455 57.20(7)
Ga Ga Ga' 9_455 5_555 122.80(7)
Ga Ga Ga' 9_455 6_466 57.20(7)
Ga Ga Ga' 9_455 6_566 122.80(7)
Ga Ga Ga' 9_455 9_455 5.00(12)
Ga Ga Ga' 9_455 9_555 95.00(12)
Ga Ga Ga' 9_455 10_556 85.00(12)
Ga Ga Ga' 9_455 10_656 175.00(12)
Ga Ga Mn 9_455 1_455 45.0000(10)
Ga Ga Mn 9_455 . 135.0000(10)
Ga Ga Ga 9_456 9_555 180.0(5)
Ga Ga Ga 9_456 9_556 90.0000(19)
Ga Ga Ga' 9_456 . 135.0000(10)
Ga Ga Ga' 9_456 2_565 45.0000(10)
Ga Ga Ga' 9_456 5_455 57.20(7)
Ga Ga Ga' 9_456 5_555 122.80(7)
Ga Ga Ga' 9_456 6_466 57.20(7)
Ga Ga Ga' 9_456 6_566 122.80(7)
Ga Ga Ga' 9_456 9_455 85.00(12)
Ga Ga Ga' 9_456 9_555 175.00(12)
Ga Ga Ga' 9_456 10_556 5.00(12)
Ga Ga Ga' 9_456 10_656 95.00(12)
Ga Ga Mn 9_456 1_455 45.0000(10)
Ga Ga Mn 9_456 . 135.0000(10)
Ga Ga Ga 9_555 9_556 90.0000(19)
Ga Ga Ga' 9_555 . 45.0000(10)
Ga Ga Ga' 9_555 2_565 135.0000(10)
Ga Ga Ga' 9_555 5_455 122.80(7)
Ga Ga Ga' 9_555 5_555 57.20(7)
Ga Ga Ga' 9_555 6_466 122.80(7)
Ga Ga Ga' 9_555 6_566 57.20(7)
Ga Ga Ga' 9_555 9_455 95.00(12)
Ga Ga Ga' 9_555 9_555 5.00(12)
Ga Ga Ga' 9_555 10_556 175.00(12)
Ga Ga Ga' 9_555 10_656 85.00(12)
Ga Ga Mn 9_555 1_455 135.0000(10)
Ga Ga Mn 9_555 . 45.0000(10)
Ga Ga Ga' 9_556 . 45.0000(10)
Ga Ga Ga' 9_556 2_565 135.0000(10)
Ga Ga Ga' 9_556 5_455 122.80(7)
Ga Ga Ga' 9_556 5_555 57.20(7)
Ga Ga Ga' 9_556 6_466 122.80(7)
Ga Ga Ga' 9_556 6_566 57.20(7)
Ga Ga Ga' 9_556 9_455 175.00(12)
Ga Ga Ga' 9_556 9_555 85.00(12)
Ga Ga Ga' 9_556 10_556 95.00(12)
Ga Ga Ga' 9_556 10_656 5.00(12)
Ga Ga Mn 9_556 1_455 135.0000(10)
Ga Ga Mn 9_556 . 45.0000(10)
Ga' Ga Ga' . 2_565 180.0(5)
Ga' Ga Ga' . 5_455 140.00(12)
Ga' Ga Ga' . 5_555 40.00(12)
Ga' Ga Ga' . 6_466 140.00(12)
Ga' Ga Ga' . 6_566 40.00(12)
Ga' Ga Ga' . 9_455 140.00(12)
Ga' Ga Ga' . 9_555 40.00(12)
Ga' Ga Ga' . 10_556 140.00(12)
Ga' Ga Ga' . 10_656 40.00(12)
Ga' Ga Mn . 1_455 180.0(5)
Ga' Ga Mn . . 0.0(5)
Ga' Ga Ga' 2_565 5_455 40.00(12)
Ga' Ga Ga' 2_565 5_555 140.00(12)
Ga' Ga Ga' 2_565 6_466 40.00(12)
Ga' Ga Ga' 2_565 6_566 140.00(12)
Ga' Ga Ga' 2_565 9_455 40.00(12)
Ga' Ga Ga' 2_565 9_555 140.00(12)
Ga' Ga Ga' 2_565 10_556 40.00(12)
Ga' Ga Ga' 2_565 10_656 140.00(12)
Ga' Ga Mn 2_565 1_455 0.0(5)
Ga' Ga Mn 2_565 . 180.0(5)
Ga' Ga Ga' 5_455 5_555 99.99(18)
Ga' Ga Ga' 5_455 6_466 80.01(18)
Ga' Ga Ga' 5_455 6_566 180.0(5)
Ga' Ga Ga' 5_455 9_455 54.07(11)
Ga' Ga Ga' 5_455 9_555 125.93(11)
Ga' Ga Ga' 5_455 10_556 54.07(11)
Ga' Ga Ga' 5_455 10_656 125.93(11)
Ga' Ga Mn 5_455 1_455 40.00(12)
Ga' Ga Mn 5_455 . 140.00(12)
Ga' Ga Ga' 5_555 6_466 180.0(5)
Ga' Ga Ga' 5_555 6_566 80.01(18)
Ga' Ga Ga' 5_555 9_455 125.93(11)
Ga' Ga Ga' 5_555 9_555 54.07(11)
Ga' Ga Ga' 5_555 10_556 125.93(11)
Ga' Ga Ga' 5_555 10_656 54.07(11)
Ga' Ga Mn 5_555 1_455 140.00(12)
Ga' Ga Mn 5_555 . 40.00(12)
Ga' Ga Ga' 6_466 6_566 99.99(18)
Ga' Ga Ga' 6_466 9_455 54.07(11)
Ga' Ga Ga' 6_466 9_555 125.93(11)
Ga' Ga Ga' 6_466 10_556 54.07(11)
Ga' Ga Ga' 6_466 10_656 125.93(11)
Ga' Ga Mn 6_466 1_455 40.00(12)
Ga' Ga Mn 6_466 . 140.00(12)
Ga' Ga Ga' 6_566 9_455 125.93(11)
Ga' Ga Ga' 6_566 9_555 54.07(11)
Ga' Ga Ga' 6_566 10_556 125.93(11)
Ga' Ga Ga' 6_566 10_656 54.07(11)
Ga' Ga Mn 6_566 1_455 140.00(12)
Ga' Ga Mn 6_566 . 40.00(12)
Ga' Ga Ga' 9_455 9_555 99.99(18)
Ga' Ga Ga' 9_455 10_556 80.01(18)
Ga' Ga Ga' 9_455 10_656 180.0(5)
Ga' Ga Mn 9_455 1_455 40.00(12)
Ga' Ga Mn 9_455 . 140.00(12)
Ga' Ga Ga' 9_555 10_556 180.0(5)
Ga' Ga Ga' 9_555 10_656 80.01(18)
Ga' Ga Mn 9_555 1_455 140.00(12)
Ga' Ga Mn 9_555 . 40.00(12)
Ga' Ga Ga' 10_556 10_656 99.99(18)
Ga' Ga Mn 10_556 1_455 40.00(12)
Ga' Ga Mn 10_556 . 140.00(12)
Ga' Ga Mn 10_656 1_455 140.00(12)
Ga' Ga Mn 10_656 . 40.00(12)
Mn Ga Mn 1_455 . 180.0(5)
Ho Ga' Ho . 1_556 89.27(3)
Ho Ga' Ho . 1_565 89.27(3)
Ho Ga' Ho . 1_566 167.0(3)
Ho Ga' Ga . . 83.51(15)
Ho Ga' Ga . 5_555 62.25(4)
Ho Ga' Ga . 5_565 127.65(16)
Ho Ga' Ga . 9_555 62.25(4)
Ho Ga' Ga . 9_556 127.65(16)
Ho Ga' Ga' . 2_565 83.51(15)
Ho Ga' Ga' . 5_455 59.79(11)
Ho Ga' Ga' . 5_555 65.36(9)
Ho Ga' Ga' . 5_565 129.46(15)
Ho Ga' Ga' . 6_466 108.7(2)
Ho Ga' Ga' . 6_556 59.79(6)
Ho Ga' Ga' . 6_566 125.22(19)
Ho Ga' Ga' . 9_455 59.79(11)
Ho Ga' Ga' . 9_555 65.36(9)
Ho Ga' Ga' . 9_556 129.46(15)
Ho Ga' Ga' . 10_556 108.7(2)
Ho Ga' Ga' . 10_655 59.79(6)
Ho Ga' Ga' . 10_656 125.22(19)
Ho Ga' Mn . 1_455 83.51(15)
Ho Ga' Mn . . 96.49(15)
Ho Ga' Ho 1_556 1_565 167.0(3)
Ho Ga' Ho 1_556 1_566 89.27(3)
Ho Ga' Ga 1_556 . 83.51(15)
Ho Ga' Ga 1_556 5_555 62.25(4)
Ho Ga' Ga 1_556 5_565 127.65(16)
Ho Ga' Ga 1_556 9_555 127.65(16)
Ho Ga' Ga 1_556 9_556 62.25(4)
Ho Ga' Ga' 1_556 2_565 83.51(15)
Ho Ga' Ga' 1_556 5_455 59.79(11)
Ho Ga' Ga' 1_556 5_555 65.36(9)
Ho Ga' Ga' 1_556 5_565 129.46(15)
Ho Ga' Ga' 1_556 6_466 108.7(2)
Ho Ga' Ga' 1_556 6_556 59.79(6)
Ho Ga' Ga' 1_556 6_566 125.22(19)
Ho Ga' Ga' 1_556 9_455 108.7(2)
Ho Ga' Ga' 1_556 9_555 125.22(19)
Ho Ga' Ga' 1_556 9_556 59.79(6)
Ho Ga' Ga' 1_556 10_556 59.79(11)
Ho Ga' Ga' 1_556 10_655 129.46(15)
Ho Ga' Ga' 1_556 10_656 65.36(9)
Ho Ga' Mn 1_556 1_455 83.51(15)
Ho Ga' Mn 1_556 . 96.49(15)
Ho Ga' Ho 1_565 1_566 89.27(3)
Ho Ga' Ga 1_565 . 83.51(15)
Ho Ga' Ga 1_565 5_555 127.65(16)
Ho Ga' Ga 1_565 5_565 62.25(4)
Ho Ga' Ga 1_565 9_555 62.25(4)
Ho Ga' Ga 1_565 9_556 127.65(16)
Ho Ga' Ga' 1_565 2_565 83.51(15)
Ho Ga' Ga' 1_565 5_455 108.7(2)
Ho Ga' Ga' 1_565 5_555 125.22(19)
Ho Ga' Ga' 1_565 5_565 59.79(6)
Ho Ga' Ga' 1_565 6_466 59.79(11)
Ho Ga' Ga' 1_565 6_556 129.46(15)
Ho Ga' Ga' 1_565 6_566 65.36(9)
Ho Ga' Ga' 1_565 9_455 59.79(11)
Ho Ga' Ga' 1_565 9_555 65.36(9)
Ho Ga' Ga' 1_565 9_556 129.46(15)
Ho Ga' Ga' 1_565 10_556 108.7(2)
Ho Ga' Ga' 1_565 10_655 59.79(6)
Ho Ga' Ga' 1_565 10_656 125.22(19)
Ho Ga' Mn 1_565 1_455 83.51(15)
Ho Ga' Mn 1_565 . 96.49(15)
Ho Ga' Ga 1_566 . 83.51(15)
Ho Ga' Ga 1_566 5_555 127.65(16)
Ho Ga' Ga 1_566 5_565 62.25(4)
Ho Ga' Ga 1_566 9_555 127.65(16)
Ho Ga' Ga 1_566 9_556 62.25(4)
Ho Ga' Ga' 1_566 2_565 83.51(15)
Ho Ga' Ga' 1_566 5_455 108.7(2)
Ho Ga' Ga' 1_566 5_555 125.22(19)
Ho Ga' Ga' 1_566 5_565 59.79(6)
Ho Ga' Ga' 1_566 6_466 59.79(11)
Ho Ga' Ga' 1_566 6_556 129.46(15)
Ho Ga' Ga' 1_566 6_566 65.36(9)
Ho Ga' Ga' 1_566 9_455 108.7(2)
Ho Ga' Ga' 1_566 9_555 125.22(19)
Ho Ga' Ga' 1_566 9_556 59.79(6)
Ho Ga' Ga' 1_566 10_556 59.79(11)
Ho Ga' Ga' 1_566 10_655 129.46(15)
Ho Ga' Ga' 1_566 10_656 65.36(9)
Ho Ga' Mn 1_566 1_455 83.51(15)
Ho Ga' Mn 1_566 . 96.49(15)
Ga Ga' Ga . 5_555 130.00(12)
Ga Ga' Ga . 5_565 130.00(12)
Ga Ga' Ga . 9_555 130.00(12)
Ga Ga' Ga . 9_556 130.00(12)
Ga Ga' Ga' . 2_565 0.0(5)
Ga Ga' Ga' . 5_455 35.86(15)
Ga Ga' Ga' . 5_555 135.00(18)
Ga Ga' Ga' . 5_565 125.86(15)
Ga Ga' Ga' . 6_466 35.86(15)
Ga Ga' Ga' . 6_556 125.86(15)
Ga Ga' Ga' . 6_566 135.00(18)
Ga Ga' Ga' . 9_455 35.86(15)
Ga Ga' Ga' . 9_555 135.00(18)
Ga Ga' Ga' . 9_556 125.86(15)
Ga Ga' Ga' . 10_556 35.86(15)
Ga Ga' Ga' . 10_655 125.86(15)
Ga Ga' Ga' . 10_656 135.00(18)
Ga Ga' Mn . 1_455 0.0(5)
Ga Ga' Mn . . 180.0(5)
Ga Ga' Ga 5_555 5_565 100.0(2)
Ga Ga' Ga 5_555 9_555 65.59(13)
Ga Ga' Ga 5_555 9_556 65.59(13)
Ga Ga' Ga' 5_555 2_565 130.00(12)
Ga Ga' Ga' 5_555 5_455 94.14(13)
Ga Ga' Ga' 5_555 5_555 5.00(13)
Ga Ga' Ga' 5_555 5_565 104.1(3)
Ga Ga' Ga' 5_555 6_466 165.9(2)
Ga Ga' Ga' 5_555 6_556 4.14(9)
Ga Ga' Ga' 5_555 6_566 95.0(3)
Ga Ga' Ga' 5_555 9_455 121.40(7)
Ga Ga' Ga' 5_555 9_555 62.96(15)
Ga Ga' Ga' 5_555 9_556 67.88(14)
Ga Ga' Ga' 5_555 10_556 121.40(7)
Ga Ga' Ga' 5_555 10_655 67.88(14)
Ga Ga' Ga' 5_555 10_656 62.96(15)
Ga Ga' Mn 5_555 1_455 130.00(12)
Ga Ga' Mn 5_555 . 50.00(12)
Ga Ga' Ga 5_565 9_555 65.59(13)
Ga Ga' Ga 5_565 9_556 65.59(13)
Ga Ga' Ga' 5_565 2_565 130.00(12)
Ga Ga' Ga' 5_565 5_455 165.9(2)
Ga Ga' Ga' 5_565 5_555 95.0(3)
Ga Ga' Ga' 5_565 5_565 4.14(9)
Ga Ga' Ga' 5_565 6_466 94.14(13)
Ga Ga' Ga' 5_565 6_556 104.1(3)
Ga Ga' Ga' 5_565 6_566 5.00(13)
Ga Ga' Ga' 5_565 9_455 121.40(7)
Ga Ga' Ga' 5_565 9_555 62.96(15)
Ga Ga' Ga' 5_565 9_556 67.88(14)
Ga Ga' Ga' 5_565 10_556 121.40(7)
Ga Ga' Ga' 5_565 10_655 67.88(14)
Ga Ga' Ga' 5_565 10_656 62.96(15)
Ga Ga' Mn 5_565 1_455 130.00(12)
Ga Ga' Mn 5_565 . 50.00(12)
Ga Ga' Ga 9_555 9_556 100.0(2)
Ga Ga' Ga' 9_555 2_565 130.00(12)
Ga Ga' Ga' 9_555 5_455 121.40(7)
Ga Ga' Ga' 9_555 5_555 62.96(15)
Ga Ga' Ga' 9_555 5_565 67.88(14)
Ga Ga' Ga' 9_555 6_466 121.40(7)
Ga Ga' Ga' 9_555 6_556 67.88(14)
Ga Ga' Ga' 9_555 6_566 62.96(15)
Ga Ga' Ga' 9_555 9_455 94.14(13)
Ga Ga' Ga' 9_555 9_555 5.00(13)
Ga Ga' Ga' 9_555 9_556 104.1(3)
Ga Ga' Ga' 9_555 10_556 165.9(2)
Ga Ga' Ga' 9_555 10_655 4.14(9)
Ga Ga' Ga' 9_555 10_656 95.0(3)
Ga Ga' Mn 9_555 1_455 130.00(12)
Ga Ga' Mn 9_555 . 50.00(12)
Ga Ga' Ga' 9_556 2_565 130.00(12)
Ga Ga' Ga' 9_556 5_455 121.40(7)
Ga Ga' Ga' 9_556 5_555 62.96(15)
Ga Ga' Ga' 9_556 5_565 67.88(14)
Ga Ga' Ga' 9_556 6_466 121.40(7)
Ga Ga' Ga' 9_556 6_556 67.88(14)
Ga Ga' Ga' 9_556 6_566 62.96(15)
Ga Ga' Ga' 9_556 9_455 165.9(2)
Ga Ga' Ga' 9_556 9_555 95.0(3)
Ga Ga' Ga' 9_556 9_556 4.14(9)
Ga Ga' Ga' 9_556 10_556 94.14(13)
Ga Ga' Ga' 9_556 10_655 104.1(3)
Ga Ga' Ga' 9_556 10_656 5.00(13)
Ga Ga' Mn 9_556 1_455 130.00(12)
Ga Ga' Mn 9_556 . 50.00(12)
Ga' Ga' Ga' 2_565 5_455 35.86(15)
Ga' Ga' Ga' 2_565 5_555 135.00(18)
Ga' Ga' Ga' 2_565 5_565 125.86(15)
Ga' Ga' Ga' 2_565 6_466 35.86(15)
Ga' Ga' Ga' 2_565 6_556 125.86(15)
Ga' Ga' Ga' 2_565 6_566 135.00(18)
Ga' Ga' Ga' 2_565 9_455 35.86(15)
Ga' Ga' Ga' 2_565 9_555 135.00(18)
Ga' Ga' Ga' 2_565 9_556 125.86(15)
Ga' Ga' Ga' 2_565 10_556 35.86(15)
Ga' Ga' Ga' 2_565 10_655 125.86(15)
Ga' Ga' Ga' 2_565 10_656 135.00(18)
Ga' Ga' Mn 2_565 1_455 0.0(5)
Ga' Ga' Mn 2_565 . 180.0(5)
Ga' Ga' Ga' 5_455 5_555 99.14(18)
Ga' Ga' Ga' 5_455 5_565 161.7(3)
Ga' Ga' Ga' 5_455 6_466 71.7(2)
Ga' Ga' Ga' 5_455 6_556 90.00(15)
Ga' Ga' Ga' 5_455 6_566 170.9(3)
Ga' Ga' Ga' 5_455 9_455 48.95(15)
Ga' Ga' Ga' 5_455 9_555 124.96(12)
Ga' Ga' Ga' 5_455 9_556 118.35(10)
Ga' Ga' Ga' 5_455 10_556 48.95(15)
Ga' Ga' Ga' 5_455 10_655 118.35(10)
Ga' Ga' Ga' 5_455 10_656 124.96(12)
Ga' Ga' Mn 5_455 1_455 35.86(15)
Ga' Ga' Mn 5_455 . 144.14(15)
Ga' Ga' Ga' 5_555 5_565 99.1(3)
Ga' Ga' Ga' 5_555 6_466 170.9(3)
Ga' Ga' Ga' 5_555 6_556 9.14(15)
Ga' Ga' Ga' 5_555 6_566 90.0(3)
Ga' Ga' Ga' 5_555 9_455 124.96(12)
Ga' Ga' Ga' 5_555 9_555 60.00(18)
Ga' Ga' Ga' 5_555 9_556 65.53(15)
Ga' Ga' Ga' 5_555 10_556 124.96(12)
Ga' Ga' Ga' 5_555 10_655 65.53(15)
Ga' Ga' Ga' 5_555 10_656 60.00(18)
Ga' Ga' Mn 5_555 1_455 135.00(18)
Ga' Ga' Mn 5_555 . 45.00(18)
Ga' Ga' Ga' 5_565 6_466 90.00(15)
Ga' Ga' Ga' 5_565 6_556 108.3(3)
Ga' Ga' Ga' 5_565 6_566 9.14(15)
Ga' Ga' Ga' 5_565 9_455 118.35(10)
Ga' Ga' Ga' 5_565 9_555 65.53(15)
Ga' Ga' Ga' 5_565 9_556 69.93(14)
Ga' Ga' Ga' 5_565 10_556 118.35(10)
Ga' Ga' Ga' 5_565 10_655 69.93(14)
Ga' Ga' Ga' 5_565 10_656 65.53(15)
Ga' Ga' Mn 5_565 1_455 125.86(15)
Ga' Ga' Mn 5_565 . 54.14(15)
Ga' Ga' Ga' 6_466 6_556 161.7(3)
Ga' Ga' Ga' 6_466 6_566 99.14(18)
Ga' Ga' Ga' 6_466 9_455 48.95(15)
Ga' Ga' Ga' 6_466 9_555 124.96(12)
Ga' Ga' Ga' 6_466 9_556 118.35(10)
Ga' Ga' Ga' 6_466 10_556 48.95(15)
Ga' Ga' Ga' 6_466 10_655 118.35(10)
Ga' Ga' Ga' 6_466 10_656 124.96(12)
Ga' Ga' Mn 6_466 1_455 35.86(15)
Ga' Ga' Mn 6_466 . 144.14(15)
Ga' Ga' Ga' 6_556 6_566 99.1(3)
Ga' Ga' Ga' 6_556 9_455 118.35(10)
Ga' Ga' Ga' 6_556 9_555 65.53(15)
Ga' Ga' Ga' 6_556 9_556 69.93(14)
Ga' Ga' Ga' 6_556 10_556 118.35(10)
Ga' Ga' Ga' 6_556 10_655 69.93(14)
Ga' Ga' Ga' 6_556 10_656 65.53(15)
Ga' Ga' Mn 6_556 1_455 125.86(15)
Ga' Ga' Mn 6_556 . 54.14(15)
Ga' Ga' Ga' 6_566 9_455 124.96(12)
Ga' Ga' Ga' 6_566 9_555 60.00(18)
Ga' Ga' Ga' 6_566 9_556 65.53(15)
Ga' Ga' Ga' 6_566 10_556 124.96(12)
Ga' Ga' Ga' 6_566 10_655 65.53(15)
Ga' Ga' Ga' 6_566 10_656 60.00(18)
Ga' Ga' Mn 6_566 1_455 135.00(18)
Ga' Ga' Mn 6_566 . 45.00(18)
Ga' Ga' Ga' 9_455 9_555 99.14(18)
Ga' Ga' Ga' 9_455 9_556 161.7(3)
Ga' Ga' Ga' 9_455 10_556 71.7(2)
Ga' Ga' Ga' 9_455 10_655 90.00(15)
Ga' Ga' Ga' 9_455 10_656 170.9(3)
Ga' Ga' Mn 9_455 1_455 35.86(15)
Ga' Ga' Mn 9_455 . 144.14(15)
Ga' Ga' Ga' 9_555 9_556 99.1(3)
Ga' Ga' Ga' 9_555 10_556 170.9(3)
Ga' Ga' Ga' 9_555 10_655 9.14(15)
Ga' Ga' Ga' 9_555 10_656 90.0(3)
Ga' Ga' Mn 9_555 1_455 135.00(18)
Ga' Ga' Mn 9_555 . 45.00(18)
Ga' Ga' Ga' 9_556 10_556 90.00(15)
Ga' Ga' Ga' 9_556 10_655 108.3(3)
Ga' Ga' Ga' 9_556 10_656 9.14(15)
Ga' Ga' Mn 9_556 1_455 125.86(15)
Ga' Ga' Mn 9_556 . 54.14(15)
Ga' Ga' Ga' 10_556 10_655 161.7(3)
Ga' Ga' Ga' 10_556 10_656 99.14(18)
Ga' Ga' Mn 10_556 1_455 35.86(15)
Ga' Ga' Mn 10_556 . 144.14(15)
Ga' Ga' Ga' 10_655 10_656 99.1(3)
Ga' Ga' Mn 10_655 1_455 125.86(15)
Ga' Ga' Mn 10_655 . 54.14(15)
Ga' Ga' Mn 10_656 1_455 135.00(18)
Ga' Ga' Mn 10_656 . 45.00(18)
Mn Ga' Mn 1_455 . 180.0(5)
Ga Mn Ga . 1_655 180.0(5)
Ga Mn Ga . 5_555 90
Ga Mn Ga . 5_565 90
Ga Mn Ga . 9_555 90
Ga Mn Ga . 9_556 90
Ga Mn Ga' . . 0.0(5)
Ga Mn Ga' . 1_655 180.0(5)
Ga Mn Ga' . 2_565 0.0(5)
Ga Mn Ga' . 2_665 180.0(5)
Ga Mn Ga' . 5_555 90
Ga Mn Ga' . 5_565 90
Ga Mn Ga' . 6_556 90
Ga Mn Ga' . 6_566 90
Ga Mn Ga' . 9_555 90
Ga Mn Ga' . 9_556 90
Ga Mn Ga' . 10_655 90
Ga Mn Ga' . 10_656 90
Ga Mn Ga 1_655 5_555 90
Ga Mn Ga 1_655 5_565 90
Ga Mn Ga 1_655 9_555 90
Ga Mn Ga 1_655 9_556 90
Ga Mn Ga' 1_655 . 180.0(5)
Ga Mn Ga' 1_655 1_655 0.0(5)
Ga Mn Ga' 1_655 2_565 180.0(5)
Ga Mn Ga' 1_655 2_665 0.0(5)
Ga Mn Ga' 1_655 5_555 90
Ga Mn Ga' 1_655 5_565 90
Ga Mn Ga' 1_655 6_556 90
Ga Mn Ga' 1_655 6_566 90
Ga Mn Ga' 1_655 9_555 90
Ga Mn Ga' 1_655 9_556 90
Ga Mn Ga' 1_655 10_655 90
Ga Mn Ga' 1_655 10_656 90
Ga Mn Ga 5_555 5_565 180.0(5)
Ga Mn Ga 5_555 9_555 90
Ga Mn Ga 5_555 9_556 90
Ga Mn Ga' 5_555 . 90
Ga Mn Ga' 5_555 1_655 90
Ga Mn Ga' 5_555 2_565 90
Ga Mn Ga' 5_555 2_665 90
Ga Mn Ga' 5_555 5_555 0.0(5)
Ga Mn Ga' 5_555 5_565 180.0(5)
Ga Mn Ga' 5_555 6_556 0.0(5)
Ga Mn Ga' 5_555 6_566 180.0(5)
Ga Mn Ga' 5_555 9_555 90
Ga Mn Ga' 5_555 9_556 90
Ga Mn Ga' 5_555 10_655 90
Ga Mn Ga' 5_555 10_656 90
Ga Mn Ga 5_565 9_555 90
Ga Mn Ga 5_565 9_556 90
Ga Mn Ga' 5_565 . 90
Ga Mn Ga' 5_565 1_655 90
Ga Mn Ga' 5_565 2_565 90
Ga Mn Ga' 5_565 2_665 90
Ga Mn Ga' 5_565 5_555 180.0(5)
Ga Mn Ga' 5_565 5_565 0.0(5)
Ga Mn Ga' 5_565 6_556 180.0(5)
Ga Mn Ga' 5_565 6_566 0.0(5)
Ga Mn Ga' 5_565 9_555 90
Ga Mn Ga' 5_565 9_556 90
Ga Mn Ga' 5_565 10_655 90
Ga Mn Ga' 5_565 10_656 90
Ga Mn Ga 9_555 9_556 180.0(5)
Ga Mn Ga' 9_555 . 90
Ga Mn Ga' 9_555 1_655 90
Ga Mn Ga' 9_555 2_565 90
Ga Mn Ga' 9_555 2_665 90
Ga Mn Ga' 9_555 5_555 90
Ga Mn Ga' 9_555 5_565 90
Ga Mn Ga' 9_555 6_556 90
Ga Mn Ga' 9_555 6_566 90
Ga Mn Ga' 9_555 9_555 0.0(5)
Ga Mn Ga' 9_555 9_556 180.0(5)
Ga Mn Ga' 9_555 10_655 0.0(5)
Ga Mn Ga' 9_555 10_656 180.0(5)
Ga Mn Ga' 9_556 . 90
Ga Mn Ga' 9_556 1_655 90
Ga Mn Ga' 9_556 2_565 90
Ga Mn Ga' 9_556 2_665 90
Ga Mn Ga' 9_556 5_555 90
Ga Mn Ga' 9_556 5_565 90
Ga Mn Ga' 9_556 6_556 90
Ga Mn Ga' 9_556 6_566 90
Ga Mn Ga' 9_556 9_555 180.0(5)
Ga Mn Ga' 9_556 9_556 0.0(5)
Ga Mn Ga' 9_556 10_655 180.0(5)
Ga Mn Ga' 9_556 10_656 0.0(5)
Ga' Mn Ga' . 1_655 180.0(5)
Ga' Mn Ga' . 2_565 0.0(5)
Ga' Mn Ga' . 2_665 180.0(5)
Ga' Mn Ga' . 5_555 90
Ga' Mn Ga' . 5_565 90
Ga' Mn Ga' . 6_556 90
Ga' Mn Ga' . 6_566 90
Ga' Mn Ga' . 9_555 90
Ga' Mn Ga' . 9_556 90
Ga' Mn Ga' . 10_655 90
Ga' Mn Ga' . 10_656 90
Ga' Mn Ga' 1_655 2_565 180.0(5)
Ga' Mn Ga' 1_655 2_665 0.0(5)
Ga' Mn Ga' 1_655 5_555 90
Ga' Mn Ga' 1_655 5_565 90
Ga' Mn Ga' 1_655 6_556 90
Ga' Mn Ga' 1_655 6_566 90
Ga' Mn Ga' 1_655 9_555 90
Ga' Mn Ga' 1_655 9_556 90
Ga' Mn Ga' 1_655 10_655 90
Ga' Mn Ga' 1_655 10_656 90
Ga' Mn Ga' 2_565 2_665 180.0(5)
Ga' Mn Ga' 2_565 5_555 90
Ga' Mn Ga' 2_565 5_565 90
Ga' Mn Ga' 2_565 6_556 90
Ga' Mn Ga' 2_565 6_566 90
Ga' Mn Ga' 2_565 9_555 90
Ga' Mn Ga' 2_565 9_556 90
Ga' Mn Ga' 2_565 10_655 90
Ga' Mn Ga' 2_565 10_656 90
Ga' Mn Ga' 2_665 5_555 90
Ga' Mn Ga' 2_665 5_565 90
Ga' Mn Ga' 2_665 6_556 90
Ga' Mn Ga' 2_665 6_566 90
Ga' Mn Ga' 2_665 9_555 90
Ga' Mn Ga' 2_665 9_556 90
Ga' Mn Ga' 2_665 10_655 90
Ga' Mn Ga' 2_665 10_656 90
Ga' Mn Ga' 5_555 5_565 180.0(5)
Ga' Mn Ga' 5_555 6_556 0.0(5)
Ga' Mn Ga' 5_555 6_566 180.0(5)
Ga' Mn Ga' 5_555 9_555 90
Ga' Mn Ga' 5_555 9_556 90
Ga' Mn Ga' 5_555 10_655 90
Ga' Mn Ga' 5_555 10_656 90
Ga' Mn Ga' 5_565 6_556 180.0(5)
Ga' Mn Ga' 5_565 6_566 0.0(5)
Ga' Mn Ga' 5_565 9_555 90
Ga' Mn Ga' 5_565 9_556 90
Ga' Mn Ga' 5_565 10_655 90
Ga' Mn Ga' 5_565 10_656 90
Ga' Mn Ga' 6_556 6_566 180.0(5)
Ga' Mn Ga' 6_556 9_555 90
Ga' Mn Ga' 6_556 9_556 90
Ga' Mn Ga' 6_556 10_655 90
Ga' Mn Ga' 6_556 10_656 90
Ga' Mn Ga' 6_566 9_555 90
Ga' Mn Ga' 6_566 9_556 90
Ga' Mn Ga' 6_566 10_655 90
Ga' Mn Ga' 6_566 10_656 90
Ga' Mn Ga' 9_555 9_556 180.0(5)
Ga' Mn Ga' 9_555 10_655 0.0(5)
Ga' Mn Ga' 9_555 10_656 180.0(5)
Ga' Mn Ga' 9_556 10_655 180.0(5)
Ga' Mn Ga' 9_556 10_656 0.0(5)
Ga' Mn Ga' 10_655 10_656 180.0(5)

loop_
_geom_bond_atom_site_label_1
_geom_bond_atom_site_label_2
_geom_bond_site_symmetry_2
_geom_bond_distance
Ho Ga 1_544 3.00634(10)
Ho Ga 1_545 3.00634(10)
Ho Ga 1_554 3.00634(10)
Ho Ga . 3.00634(10)
Ho Ga 5_454 3.00634(10)
Ho Ga 5_455 3.00634(10)
Ho Ga 5_554 3.00634(10)
Ho Ga 5_555 3.00634(10)
Ho Ga 9_445 3.00634(10)
Ho Ga 9_455 3.00634(10)
Ho Ga 9_545 3.00634(10)
Ho Ga 9_555 3.00634(10)
Ho Ga' 1_544 3.0257(9)
Ho Ga' 1_545 3.0257(9)
Ho Ga' 1_554 3.0257(9)
Ho Ga' . 3.0257(9)
Ho Ga' 2_554 3.0257(9)
Ho Ga' 2_555 3.0257(9)
Ho Ga' 2_564 3.0257(9)
Ho Ga' 2_565 3.0257(9)
Ho Ga' 5_454 3.0257(9)
Ho Ga' 5_455 3.0257(9)
Ho Ga' 5_554 3.0257(9)
Ho Ga' 5_555 3.0257(9)
Ho Ga' 6_455 3.0257(9)
Ho Ga' 6_456 3.0257(9)
Ho Ga' 6_555 3.0257(9)
Ho Ga' 6_556 3.0257(9)
Ho Ga' 9_445 3.0257(9)
Ho Ga' 9_455 3.0257(9)
Ho Ga' 9_545 3.0257(9)
Ho Ga' 9_555 3.0257(9)
Ho Ga' 10_545 3.0257(9)
Ho Ga' 10_555 3.0257(9)
Ho Ga' 10_645 3.0257(9)
Ho Ga' 10_655 3.0257(9)
Ga Ga 5_455 3.00634(10)
Ga Ga 5_465 3.00634(10)
Ga Ga 5_555 3.00634(10)
Ga Ga 5_565 3.00634(10)
Ga Ga 9_455 3.00634(10)
Ga Ga 9_456 3.00634(10)
Ga Ga 9_555 3.00634(10)
Ga Ga 9_556 3.00634(10)
Ga Ga' . 0.342(8)
Ga Ga' 2_565 0.342(8)
Ga Ga' 5_455 2.775(5)
Ga Ga' 5_555 2.775(5)
Ga Ga' 6_466 2.775(5)
Ga Ga' 6_566 2.775(5)
Ga Ga' 9_455 2.775(5)
Ga Ga' 9_555 2.775(5)
Ga Ga' 10_556 2.775(5)
Ga Ga' 10_656 2.775(5)
Ga Mn 1_455 2.12580(10)
Ga Mn . 2.12580(10)
Ga' Ga' 2_565 0.684(11)
Ga' Ga' 5_455 3.045(8)
Ga' Ga' 5_555 2.523(8)
Ga' Ga' 5_565 3.045(8)
Ga' Ga' 6_466 3.045(8)
Ga' Ga' 6_556 3.045(8)
Ga' Ga' 6_566 2.523(8)
Ga' Ga' 9_455 3.045(8)
Ga' Ga' 9_555 2.523(8)
Ga' Ga' 9_556 3.045(8)
Ga' Ga' 10_556 3.045(8)
Ga' Ga' 10_655 3.045(8)
Ga' Ga' 10_656 2.523(8)
Ga' Mn 1_455 2.468(8)
Ga' Mn . 1.784(8)
